data_4518263
loop_
_publ_author_name
'Liu, Tanggao'
'Xu, Fan'
'Liu, Xiaojuan'
'Huang, Zhiqing'
'Long, Lipeng'
'Xu, Guohai'
'Xiao, Hong'
'Chen, Zhengwang'

_publ_section_title
;
 Switching the Regioselectivity Access to Pyrroles and Isoquinolines from
 Ketoxime Acetates and Ynals
;
_journal_name_full 'ACS Omega'
_journal_paper_doi 10.1021/acsomega.0c05272
_journal_year 2020
_chemical_formula_moiety 'C19 H14 F N O2'
_chemical_formula_sum 'C19 H14 F N O2'
_chemical_formula_weight 307.31
_space_group_crystal_system triclinic
_space_group_IT_number 2
_space_group_name_Hall '-P 1'
_space_group_name_H-M_alt 'P -1'
_atom_sites_solution_hydrogens geom
_atom_sites_solution_primary direct
_audit_creation_date 2020-08-18
_audit_creation_method
;
Olex2 1.2
(compiled 2018.05.29 svn.r3508 for OlexSys, GUI svn.r5506)
;
_cell_angle_alpha 79.6830(10)
_cell_angle_beta 62.7520(10)
_cell_angle_gamma 75.3920(10)
_cell_formula_units_Z 2
_cell_length_a 9.2551(4)
_cell_length_b 9.7521(4)
_cell_length_c 9.9640(5)
_cell_measurement_reflns_used 6328
_cell_measurement_temperature 293(2)
_cell_measurement_theta_max 27.433
_cell_measurement_theta_min 2.909
_cell_volume 771.56(6)
_computing_cell_refinement 'SAINT V8.38A (?, 2016)'
_computing_data_reduction 'SAINT V8.38A (?, 2016)'
_computing_molecular_graphics 'Olex2 (Dolomanov et al., 2009)'
_computing_publication_material 'Olex2 (Dolomanov et al., 2009)'
_computing_structure_refinement 'XL (Sheldrick, 2008)'
_computing_structure_solution 'XS (Sheldrick, 2008)'
_diffrn_ambient_temperature 293(2)
_diffrn_measured_fraction_theta_full 0.984
_diffrn_measured_fraction_theta_max 0.982
_diffrn_measurement_device_type 'CCD area detector'
_diffrn_radiation_type MoK\a
_diffrn_radiation_wavelength 0.71076
_diffrn_reflns_av_R_equivalents 0.0237
_diffrn_reflns_av_unetI/netI 0.0252
_diffrn_reflns_Laue_measured_fraction_full 0.984
_diffrn_reflns_Laue_measured_fraction_max 0.982
_diffrn_reflns_limit_h_max 11
_diffrn_reflns_limit_h_min -12
_diffrn_reflns_limit_k_max 12
_diffrn_reflns_limit_k_min -12
_diffrn_reflns_limit_l_max 12
_diffrn_reflns_limit_l_min -12
_diffrn_reflns_number 11154
_diffrn_reflns_point_group_measured_fraction_full 0.984
_diffrn_reflns_point_group_measured_fraction_max 0.982
_diffrn_reflns_theta_full 25.243
_diffrn_reflns_theta_max 27.471
_diffrn_reflns_theta_min 2.988
_exptl_absorpt_coefficient_mu 0.094
_exptl_crystal_colour yellow
_exptl_crystal_density_diffrn 1.323
_exptl_crystal_description strip
_exptl_crystal_F_000 320
_exptl_crystal_size_max 0.26
_exptl_crystal_size_mid 0.22
_exptl_crystal_size_min 0.18
_refine_diff_density_max 0.175
_refine_diff_density_min -0.183
_refine_diff_density_rms 0.029
_refine_ls_extinction_method none
_refine_ls_goodness_of_fit_ref 1.056
_refine_ls_hydrogen_treatment constr
_refine_ls_matrix_type full
_refine_ls_number_parameters 209
_refine_ls_number_reflns 3456
_refine_ls_number_restraints 0
_refine_ls_restrained_S_all 1.056
_refine_ls_R_factor_all 0.0599
_refine_ls_R_factor_gt 0.0454
_refine_ls_shift/su_max 0.000
_refine_ls_shift/su_mean 0.000
_refine_ls_structure_factor_coef Fsqd
_refine_ls_weighting_details 'w=1/[\s^2^(Fo^2^)+(0.0503P)^2^+0.1785P] where P=(Fo^2^+2Fc^2^)/3'
_refine_ls_weighting_scheme calc
_refine_ls_wR_factor_gt 0.1121
_refine_ls_wR_factor_ref 0.1215
_reflns_Friedel_coverage 0.000
_reflns_number_gt 2713
_reflns_number_total 3456
_reflns_threshold_expression 'I > 2\s(I)'
_cod_data_source_file ao0c05272_si_003.cif
_cod_data_source_block cjl20200806sy_0m
_cod_database_code 4518263
_shelx_shelxl_version_number 2014/7
_shelx_space_group_comment
;
The symmetry employed for this shelxl refinement is uniquely defined
by the following loop, which should always be used as a source of
symmetry information in preference to the above space-group names.
They are only intended as comments.
;
_olex2_refinement_description
;
1. Fixed Uiso
 At 1.2 times of:
  All C(H) groups
 At 1.5 times of:
  All C(H,H,H) groups
2.a Aromatic/amide H refined with riding coordinates:
 C9(H9), C10(H10), C13(H13), C17(H17), C1(H1), C16(H16), C5(H5), C14(H14),
 C2(H2), C4(H4), C3(H3)
2.b Idealised Me refined as rotating group:
 C19(H19A,H19B,H19C)
;
_olex2_submission_special_instructions 'No special instructions were received'

loop_
_space_group_symop_operation_xyz
'x, y, z'
'-x, -y, -z'

loop_
_atom_site_label
_atom_site_type_symbol
_atom_site_fract_x
_atom_site_fract_y
_atom_site_fract_z
_atom_site_U_iso_or_equiv
_atom_site_adp_type
_atom_site_occupancy
_atom_site_site_symmetry_order
_atom_site_calc_flag
_atom_site_refinement_flags_posn
_atom_site_refinement_flags_adp
_atom_site_refinement_flags_occupancy
_atom_site_disorder_assembly
_atom_site_disorder_group
O2 O 0.39685(13) 0.32591(14) 0.69204(13) 0.0657(3) Uani 1 1 d . . . . .
N1 N 0.15950(14) 0.28341(12) 0.89572(13) 0.0415(3) Uani 1 1 d . . . . .
F1 F -0.19392(14) 0.18879(13) 0.49864(13) 0.0784(3) Uani 1 1 d . . . . .
C6 C 0.37482(16) 0.25824(15) 1.14789(15) 0.0425(3) Uani 1 1 d . . . . .
O1 O 0.32631(18) 0.43757(13) 0.97216(16) 0.0724(4) Uani 1 1 d . . . . .
C18 C 0.25201(18) 0.36443(15) 0.75926(17) 0.0453(3) Uani 1 1 d . . . . .
C7 C 0.30175(18) 0.32248(15) 1.04015(16) 0.0456(3) Uani 1 1 d . . . . .
C12 C -0.02954(16) 0.22207(14) 0.80778(16) 0.0409(3) Uani 1 1 d . . . . .
C9 C 0.08417(19) 0.16811(16) 1.12382(16) 0.0481(4) Uani 1 1 d . . . . .
H9 H 0.0794 0.1298 1.2179 0.058 Uiso 1 1 calc R . . . .
C8 C 0.19656(17) 0.24722(15) 1.01923(16) 0.0426(3) Uani 1 1 d . . . . .
C10 C -0.02156(19) 0.15525(17) 1.06420(16) 0.0500(4) Uani 1 1 d . . . . .
H10 H -0.1098 0.1076 1.1122 0.060 Uiso 1 1 calc R . . . .
C11 C 0.02680(16) 0.22480(15) 0.92269(16) 0.0422(3) Uani 1 1 d . . . . .
C13 C 0.08161(18) 0.18488(19) 0.66237(17) 0.0542(4) Uani 1 1 d . . . . .
H13 H 0.1948 0.1670 0.6350 0.065 Uiso 1 1 calc R . . . .
C17 C -0.19747(18) 0.24742(17) 0.84615(18) 0.0511(4) Uani 1 1 d . . . . .
H17 H -0.2737 0.2720 0.9433 0.061 Uiso 1 1 calc R . . . .
C1 C 0.41476(18) 0.11288(17) 1.17671(17) 0.0504(4) Uani 1 1 d . . . . .
H1 H 0.3902 0.0512 1.1324 0.061 Uiso 1 1 calc R . . . .
C16 C -0.25326(19) 0.23676(18) 0.7425(2) 0.0551(4) Uani 1 1 d . . . . .
H16 H -0.3661 0.2538 0.7687 0.066 Uiso 1 1 calc R . . . .
C5 C 0.4129(2) 0.34871(18) 1.21511(18) 0.0533(4) Uani 1 1 d . . . . .
H5 H 0.3886 0.4465 1.1951 0.064 Uiso 1 1 calc R . . . .
C14 C 0.0270(2) 0.1740(2) 0.55799(18) 0.0625(5) Uani 1 1 d . . . . .
H14 H 0.1020 0.1491 0.4606 0.075 Uiso 1 1 calc R . . . .
C15 C -0.1395(2) 0.20070(17) 0.60077(18) 0.0527(4) Uani 1 1 d . . . . .
C2 C 0.4913(2) 0.0593(2) 1.2716(2) 0.0636(5) Uani 1 1 d . . . . .
H2 H 0.5191 -0.0384 1.2899 0.076 Uiso 1 1 calc R . . . .
C4 C 0.4866(2) 0.2937(2) 1.3113(2) 0.0642(5) Uani 1 1 d . . . . .
H4 H 0.5095 0.3546 1.3579 0.077 Uiso 1 1 calc R . . . .
C3 C 0.5262(2) 0.1497(2) 1.3384(2) 0.0664(5) Uani 1 1 d . . . . .
H3 H 0.5770 0.1131 1.4025 0.080 Uiso 1 1 calc R . . . .
C19 C 0.1545(3) 0.4941(2) 0.7159(3) 0.0827(6) Uani 1 1 d . . . . .
H19A H 0.1404 0.5708 0.7719 0.124 Uiso 1 1 calc GR . . . .
H19B H 0.0479 0.4769 0.7380 0.124 Uiso 1 1 calc GR . . . .
H19C H 0.2119 0.5189 0.6095 0.124 Uiso 1 1 calc GR . . . .

loop_
_atom_site_aniso_label
_atom_site_aniso_U_11
_atom_site_aniso_U_22
_atom_site_aniso_U_33
_atom_site_aniso_U_23
_atom_site_aniso_U_13
_atom_site_aniso_U_12
O2 0.0428(6) 0.0852(9) 0.0549(7) 0.0127(6) -0.0143(5) -0.0150(6)
N1 0.0392(6) 0.0442(6) 0.0398(6) -0.0017(5) -0.0152(5) -0.0110(5)
F1 0.0820(7) 0.1074(9) 0.0663(7) -0.0045(6) -0.0482(6) -0.0222(6)
C6 0.0384(7) 0.0499(8) 0.0362(7) -0.0047(6) -0.0108(6) -0.0132(6)
O1 0.1021(10) 0.0631(7) 0.0803(9) 0.0223(6) -0.0591(8) -0.0441(7)
C18 0.0443(8) 0.0476(8) 0.0448(8) 0.0029(6) -0.0200(6) -0.0133(6)
C7 0.0475(8) 0.0466(8) 0.0433(8) -0.0020(6) -0.0174(6) -0.0153(6)
C12 0.0379(7) 0.0415(7) 0.0413(7) -0.0051(5) -0.0140(6) -0.0091(5)
C9 0.0564(8) 0.0531(8) 0.0355(7) -0.0041(6) -0.0164(6) -0.0186(7)
C8 0.0455(7) 0.0443(7) 0.0382(7) -0.0047(6) -0.0172(6) -0.0100(6)
C10 0.0507(8) 0.0588(9) 0.0402(8) -0.0062(6) -0.0117(6) -0.0241(7)
C11 0.0372(7) 0.0470(7) 0.0401(7) -0.0087(6) -0.0116(6) -0.0108(6)
C13 0.0367(7) 0.0781(11) 0.0439(8) -0.0124(7) -0.0135(6) -0.0069(7)
C17 0.0382(7) 0.0627(9) 0.0481(8) -0.0154(7) -0.0110(6) -0.0100(7)
C1 0.0483(8) 0.0526(8) 0.0464(8) -0.0076(7) -0.0166(7) -0.0084(7)
C16 0.0390(7) 0.0652(10) 0.0636(10) -0.0101(8) -0.0234(7) -0.0086(7)
C5 0.0574(9) 0.0570(9) 0.0504(9) -0.0034(7) -0.0228(7) -0.0211(7)
C14 0.0535(9) 0.0914(13) 0.0385(8) -0.0120(8) -0.0147(7) -0.0122(9)
C15 0.0590(9) 0.0590(9) 0.0498(9) 0.0005(7) -0.0319(7) -0.0142(7)
C2 0.0584(10) 0.0638(10) 0.0618(10) 0.0049(8) -0.0267(8) -0.0062(8)
C4 0.0663(10) 0.0873(13) 0.0514(9) -0.0063(9) -0.0275(8) -0.0310(10)
C3 0.0577(10) 0.0937(14) 0.0516(10) 0.0080(9) -0.0285(8) -0.0207(9)
C19 0.0725(12) 0.0555(11) 0.1085(17) 0.0250(11) -0.0417(12) -0.0101(9)

loop_
_atom_type_symbol
_atom_type_description
_atom_type_scat_dispersion_real
_atom_type_scat_dispersion_imag
_atom_type_scat_source
C C 0.0033 0.0016 'International Tables Vol C Tables 4.2.6.8 and 6.1.1.4'
H H 0.0000 0.0000 'International Tables Vol C Tables 4.2.6.8 and 6.1.1.4'
F F 0.0171 0.0103 'International Tables Vol C Tables 4.2.6.8 and 6.1.1.4'
N N 0.0061 0.0033 'International Tables Vol C Tables 4.2.6.8 and 6.1.1.4'
O O 0.0106 0.0060 'International Tables Vol C Tables 4.2.6.8 and 6.1.1.4'

loop_
_geom_angle_atom_site_label_1
_geom_angle_atom_site_label_2
_geom_angle_atom_site_label_3
_geom_angle
_geom_angle_site_symmetry_1
_geom_angle_site_symmetry_3
_geom_angle_publ_flag
C8 N1 C18 124.47(11) . . ?
C11 N1 C18 126.54(12) . . ?
C11 N1 C8 108.94(11) . . ?
C1 C6 C7 122.70(13) . . ?
C1 C6 C5 119.10(14) . . ?
C5 C6 C7 118.10(13) . . ?
O2 C18 N1 119.64(13) . . ?
O2 C18 C19 124.58(15) . . ?
N1 C18 C19 115.77(14) . . ?
O1 C7 C6 120.77(13) . . ?
O1 C7 C8 120.16(14) . . ?
C8 C7 C6 119.05(12) . . ?
C13 C12 C11 121.45(12) . . ?
C17 C12 C11 119.99(13) . . ?
C17 C12 C13 118.40(13) . . ?
C8 C9 C10 108.03(13) . . ?
N1 C8 C7 120.82(12) . . ?
C9 C8 N1 107.25(12) . . ?
C9 C8 C7 129.30(13) . . ?
C11 C10 C9 108.35(13) . . ?
N1 C11 C12 123.86(12) . . ?
C10 C11 N1 107.40(12) . . ?
C10 C11 C12 128.10(13) . . ?
C14 C13 C12 121.03(14) . . ?
C16 C17 C12 120.98(14) . . ?
C6 C1 C2 120.02(15) . . ?
C15 C16 C17 118.54(14) . . ?
C4 C5 C6 120.17(16) . . ?
C15 C14 C13 118.44(15) . . ?
F1 C15 C16 118.75(14) . . ?
F1 C15 C14 118.65(15) . . ?
C16 C15 C14 122.60(15) . . ?
C3 C2 C1 120.23(17) . . ?
C3 C4 C5 120.18(16) . . ?
C4 C3 C2 120.28(17) . . ?

loop_
_geom_bond_atom_site_label_1
_geom_bond_atom_site_label_2
_geom_bond_distance
_geom_bond_site_symmetry_2
_geom_bond_publ_flag
O2 C18 1.1835(18) . ?
N1 C18 1.4479(18) . ?
N1 C8 1.3880(18) . ?
N1 C11 1.3800(17) . ?
F1 C15 1.3580(17) . ?
C6 C7 1.487(2) . ?
C6 C1 1.384(2) . ?
C6 C5 1.392(2) . ?
O1 C7 1.2189(18) . ?
C18 C19 1.479(2) . ?
C7 C8 1.4598(19) . ?
C12 C11 1.4656(19) . ?
C12 C13 1.387(2) . ?
C12 C17 1.3852(19) . ?
C9 C8 1.374(2) . ?
C9 C10 1.395(2) . ?
C10 C11 1.372(2) . ?
C13 C14 1.377(2) . ?
C17 C16 1.378(2) . ?
C1 C2 1.384(2) . ?
C16 C15 1.362(2) . ?
C5 C4 1.379(2) . ?
C14 C15 1.364(2) . ?
C2 C3 1.370(3) . ?
C4 C3 1.369(3) . ?
